data_2207328
loop_
_publ_author_name
'Jing Cheng'
'Neng-Xue Wang'
'Guang-Fu Yang'

_publ_section_title 2,2-Dichloro-<i>N</i>-{[1-(fluoromethyl)-2-hydroxy-2-[4-(methylsulfonyl)phenyl]ethyl}acetamide
_journal_coeditor_code RN6067
_journal_issue 11
_journal_name_full 'Acta Crystallographica Section E'
_journal_page_first o3628
_journal_page_last o3629
_journal_paper_doi 10.1107/S1600536805031831
_journal_volume 61
_journal_year 2005
_chemical_formula_iupac 'C12 H13 Cl2 F N O4 S'
_chemical_formula_moiety 'C12 H13 Cl2 F N O4 S'
_chemical_formula_sum 'C12 H13 Cl2 F N O4 S'
_chemical_formula_weight 357.19
_chemical_name_systematic
;
[R-(R*,S*)]-2,2-Dichloro-N-[1-(fluoromethyl)-2-hydroxy-2-[4-
(methylsulfonyl)phenyl]ethylacetamide
;
_space_group_IT_number 4
_symmetry_cell_setting monoclinic
_symmetry_space_group_name_Hall 'P 2yb'
_symmetry_space_group_name_H-M 'P 1 21 1'
_atom_sites_solution_hydrogens geom
_atom_sites_solution_primary direct
_atom_sites_solution_secondary difmap
_audit_creation_method SHELXL-97
_cell_angle_alpha 90.00
_cell_angle_beta 103.499(3)
_cell_angle_gamma 90.00
_cell_formula_units_Z 2
_cell_length_a 11.2407(18)
_cell_length_b 5.0994(8)
_cell_length_c 13.412(2)
_cell_measurement_reflns_used 1667
_cell_measurement_temperature 292(2)
_cell_measurement_theta_max 24.11
_cell_measurement_theta_min 2.70
_cell_volume 747.5(2)
_computing_cell_refinement 'SAINT (Bruker, 1999)'
_computing_data_collection 'SMART (Bruker, 1997)'
_computing_data_reduction SAINT
_computing_molecular_graphics 'SHELXTL (Bruker, 2001)'
_computing_publication_material SHELXTL
_computing_structure_refinement 'SHELXL97 (Sheldrick, 1997)'
_computing_structure_solution 'SHELXS97 (Sheldrick, 1997)'
_diffrn_ambient_temperature 292(2)
_diffrn_measured_fraction_theta_full 0.996
_diffrn_measured_fraction_theta_max 0.996
_diffrn_measurement_device_type 'Bruker SMART CCD area-detector'
_diffrn_measurement_method '\f and \w'
_diffrn_radiation_monochromator graphite
_diffrn_radiation_source 'fine-focus sealed tube'
_diffrn_radiation_type MoK\a
_diffrn_radiation_wavelength 0.71073
_diffrn_reflns_av_R_equivalents 0.0564
_diffrn_reflns_av_sigmaI/netI 0.0629
_diffrn_reflns_limit_h_max 11
_diffrn_reflns_limit_h_min -13
_diffrn_reflns_limit_k_max 6
_diffrn_reflns_limit_k_min -6
_diffrn_reflns_limit_l_max 15
_diffrn_reflns_limit_l_min -16
_diffrn_reflns_number 4249
_diffrn_reflns_theta_full 25.98
_diffrn_reflns_theta_max 25.98
_diffrn_reflns_theta_min 1.56
_diffrn_standards_decay_% 0
_diffrn_standards_interval_count 0
_diffrn_standards_interval_time 0
_diffrn_standards_number 0
_exptl_absorpt_coefficient_mu 0.598
_exptl_absorpt_correction_T_max 0.9210
_exptl_absorpt_correction_T_min 0.8410
_exptl_absorpt_correction_type multi-scan
_exptl_absorpt_process_details '(SADABS; Bruker, 2001)'
_exptl_crystal_colour colorless
_exptl_crystal_density_diffrn 1.587
_exptl_crystal_density_method 'not measured'
_exptl_crystal_description plate
_exptl_crystal_F_000 366
_exptl_crystal_size_max 0.30
_exptl_crystal_size_mid 0.20
_exptl_crystal_size_min 0.14
_refine_diff_density_max 0.381
_refine_diff_density_min -0.288
_refine_ls_abs_structure_details 'Flack (1983)'
_refine_ls_abs_structure_Flack -0.07(12)
_refine_ls_extinction_method none
_refine_ls_goodness_of_fit_ref 1.070
_refine_ls_hydrogen_treatment constr
_refine_ls_matrix_type full
_refine_ls_number_parameters 196
_refine_ls_number_reflns 2839
_refine_ls_number_restraints 2
_refine_ls_restrained_S_all 1.070
_refine_ls_R_factor_all 0.0670
_refine_ls_R_factor_gt 0.0531
_refine_ls_shift/su_max 0.001
_refine_ls_shift/su_mean 0.000
_refine_ls_structure_factor_coef Fsqd
_refine_ls_weighting_details 'calc w = 1/[\s^2^(Fo^2^)+(0.0885P)^2^] where P = (Fo^2^+2Fc^2^)/3'
_refine_ls_weighting_scheme calc
_refine_ls_wR_factor_gt 0.1336
_refine_ls_wR_factor_ref 0.1549
_reflns_number_gt 2427
_reflns_number_total 2839
_reflns_threshold_expression I>2\s(I)
_cod_data_source_file rn6067.cif
_cod_data_source_block I
_cod_original_cell_volume 747.6(2)
_cod_original_sg_symbol_Hall P2yb
_cod_original_sg_symbol_H-M 'P 21'
_cod_database_code 2207328
_cod_database_fobs_code 2207328

loop_
_symmetry_equiv_pos_as_xyz
'x, y, z'
'-x, y+1/2, -z'

loop_
_atom_site_label
_atom_site_fract_x
_atom_site_fract_y
_atom_site_fract_z
_atom_site_U_iso_or_equiv
_atom_site_adp_type
_atom_site_calc_flag
_atom_site_refinement_flags
_atom_site_occupancy
_atom_site_disorder_assembly
_atom_site_disorder_group
_atom_site_type_symbol
C1 0.1090(4) 0.9154(13) 0.6128(3) 0.0575(13) Uani d . 1 . . C
H1A 0.0246 0.8716 0.5858 0.086 Uiso calc R 1 . . H
H1B 0.1190 1.1023 0.6117 0.086 Uiso calc R 1 . . H
H1C 0.1344 0.8533 0.6821 0.086 Uiso calc R 1 . . H
C2 0.3531(4) 0.8279(8) 0.6015(3) 0.0378(10) Uani d . 1 . . C
C3 0.4122(4) 0.6518(9) 0.6751(3) 0.0416(10) Uani d . 1 . . C
H3 0.3699 0.5122 0.6952 0.050 Uiso calc R 1 . . H
C4 0.4136(4) 1.0409(9) 0.5725(3) 0.0429(11) Uani d . 1 . . C
H4 0.3723 1.1594 0.5239 0.052 Uiso calc R 1 . . H
C5 0.5359(4) 0.6876(8) 0.7184(3) 0.0397(10) Uani d . 1 . . C
H5 0.5765 0.5702 0.7679 0.048 Uiso calc R 1 . . H
C6 0.5372(4) 1.0743(8) 0.6174(3) 0.0414(10) Uani d . 1 . . C
H6 0.5786 1.2178 0.5992 0.050 Uiso calc R 1 . . H
C7 0.6000(4) 0.8950(9) 0.6894(3) 0.0345(9) Uani d . 1 . . C
C8 0.7373(4) 0.9282(9) 0.7287(3) 0.0370(9) Uani d . 1 . . C
H8 0.7764 0.8551 0.6768 0.044 Uiso calc R 1 . . H
C9 0.7931(4) 0.7922(9) 0.8300(3) 0.0384(10) Uani d . 1 A . C
H9 0.7771 0.6037 0.8215 0.046 Uiso calc R 1 . . H
C10 0.9311(5) 0.8338(14) 0.8597(4) 0.0710(19) Uani d D 1 . . C
H10A 0.9511 1.0186 0.8691 0.085 Uiso calc PR 0.516(5) A 1 H
H10B 0.9679 0.7402 0.9222 0.085 Uiso calc PR 0.516(5) A 1 H
H10C 0.9665 0.7787 0.8037 0.085 Uiso d PR 0.484(5) A 2 H
H10D 0.9487 1.0187 0.8721 0.085 Uiso d PR 0.484(5) A 2 H
C12 0.7131(4) 0.7128(9) 0.9798(3) 0.0400(10) Uani d . 1 A . C
C13 0.6792(4) 0.8451(9) 1.0724(3) 0.0454(11) Uani d . 1 . . C
H13 0.6418 1.0160 1.0514 0.054 Uiso calc R 1 . . H
Cl1 0.57592(14) 0.6518(4) 1.12025(10) 0.0810(5) Uani d . 1 . . Cl
Cl2 0.81408(14) 0.8918(4) 1.16698(10) 0.0815(6) Uani d . 1 . . Cl
F1 0.9721(5) 0.728(2) 0.7734(5) 0.103(2) Uani d PD 0.516(5) A 1 F
F1' 0.9840(6) 0.690(2) 0.9482(5) 0.103(2) Uani d PD 0.484(5) A 2 F
N1 0.7403(3) 0.8869(8) 0.9141(2) 0.0374(8) Uani d . 1 . . N
O1 0.1797(3) 0.4903(7) 0.5373(3) 0.0715(12) Uani d . 1 . . O
O2 0.1734(3) 0.8979(8) 0.4395(2) 0.0579(9) Uani d . 1 . . O
O3 0.7686(3) 1.2008(6) 0.7394(2) 0.0461(8) Uani d . 1 . . O
H3A 0.7994 1.2460 0.6924 0.069 Uiso calc R 1 . . H
O4 0.7148(3) 0.4780(7) 0.9714(2) 0.0588(10) Uani d . 1 . . O
S1 0.19842(10) 0.7680(2) 0.53801(8) 0.0427(3) Uani d . 1 . . S

loop_
_atom_site_aniso_label
_atom_site_aniso_U_11
_atom_site_aniso_U_22
_atom_site_aniso_U_33
_atom_site_aniso_U_12
_atom_site_aniso_U_13
_atom_site_aniso_U_23
C1 0.052(3) 0.076(4) 0.048(3) 0.008(3) 0.017(2) 0.001(3)
C2 0.049(2) 0.035(3) 0.031(2) -0.0003(17) 0.0110(17) -0.0001(16)
C3 0.047(2) 0.042(2) 0.036(2) -0.005(2) 0.0107(18) -0.001(2)
C4 0.056(3) 0.042(3) 0.030(2) 0.007(2) 0.008(2) 0.0023(18)
C5 0.051(2) 0.035(2) 0.0315(19) 0.0006(19) 0.0063(18) 0.0054(17)
C6 0.059(3) 0.035(2) 0.033(2) -0.003(2) 0.018(2) 0.0027(18)
C7 0.047(2) 0.034(2) 0.0246(18) -0.0005(19) 0.0125(16) -0.0053(17)
C8 0.049(2) 0.039(2) 0.0263(19) -0.0022(19) 0.0159(17) -0.0014(17)
C9 0.044(2) 0.042(2) 0.032(2) 0.0032(19) 0.0158(17) 0.0034(19)
C10 0.054(3) 0.111(6) 0.048(3) 0.011(3) 0.014(2) 0.019(3)
C12 0.054(3) 0.037(3) 0.0281(19) 0.0028(19) 0.0096(18) -0.0035(17)
C13 0.062(3) 0.047(3) 0.029(2) 0.000(2) 0.0127(19) -0.0019(18)
Cl1 0.0826(10) 0.1118(13) 0.0605(8) -0.0343(9) 0.0405(7) -0.0261(8)
Cl2 0.0751(9) 0.1241(14) 0.0452(7) -0.0289(10) 0.0140(6) -0.0266(8)
F1 0.061(3) 0.176(7) 0.075(3) 0.035(4) 0.020(2) 0.036(4)
F1' 0.061(3) 0.176(7) 0.075(3) 0.035(4) 0.020(2) 0.036(4)
N1 0.046(2) 0.0423(19) 0.0251(15) -0.0009(17) 0.0110(14) -0.0031(15)
O1 0.059(2) 0.041(2) 0.101(3) -0.0016(17) -0.009(2) -0.008(2)
O2 0.069(2) 0.075(2) 0.0280(15) 0.008(2) 0.0061(14) -0.0005(17)
O3 0.066(2) 0.0375(19) 0.0381(15) -0.0143(15) 0.0180(14) -0.0030(13)
O4 0.100(3) 0.0352(19) 0.051(2) 0.0004(18) 0.038(2) 0.0024(15)
S1 0.0472(6) 0.0390(6) 0.0390(6) 0.0040(5) 0.0040(4) -0.0046(5)

loop_
_atom_type_symbol
_atom_type_description
_atom_type_scat_dispersion_real
_atom_type_scat_dispersion_imag
_atom_type_scat_source
C C 0.0033 0.0016 'International Tables Vol C Tables 4.2.6.8 and 6.1.1.4'
H H 0.0000 0.0000 'International Tables Vol C Tables 4.2.6.8 and 6.1.1.4'
N N 0.0061 0.0033 'International Tables Vol C Tables 4.2.6.8 and 6.1.1.4'
O O 0.0106 0.0060 'International Tables Vol C Tables 4.2.6.8 and 6.1.1.4'
F F 0.0171 0.0103 'International Tables Vol C Tables 4.2.6.8 and 6.1.1.4'
Cl Cl 0.1484 0.1585 'International Tables Vol C Tables 4.2.6.8 and 6.1.1.4'
S S 0.1246 0.1234 'International Tables Vol C Tables 4.2.6.8 and 6.1.1.4'

loop_
_geom_angle_atom_site_label_1
_geom_angle_atom_site_label_2
_geom_angle_atom_site_label_3
_geom_angle
_geom_angle_publ_flag
S1 C1 H1A 109.5 ?
S1 C1 H1B 109.5 ?
H1A C1 H1B 109.5 ?
S1 C1 H1C 109.5 ?
H1A C1 H1C 109.5 ?
H1B C1 H1C 109.5 ?
C4 C2 C3 121.6(4) ?
C4 C2 S1 119.4(3) ?
C3 C2 S1 118.9(3) ?
C2 C3 C5 118.7(4) ?
C2 C3 H3 120.6 ?
C5 C3 H3 120.6 ?
C2 C4 C6 118.8(4) ?
C2 C4 H4 120.6 ?
C6 C4 H4 120.6 ?
C7 C5 C3 121.3(4) ?
C7 C5 H5 119.4 ?
C3 C5 H5 119.4 ?
C4 C6 C7 120.8(4) ?
C4 C6 H6 119.6 ?
C7 C6 H6 119.6 ?
C5 C7 C6 118.8(4) ?
C5 C7 C8 122.7(4) ?
C6 C7 C8 118.4(4) ?
O3 C8 C7 110.4(4) ?
O3 C8 C9 108.1(3) ?
C7 C8 C9 115.6(3) ?
O3 C8 H8 107.4 ?
C7 C8 H8 107.4 ?
C9 C8 H8 107.4 ?
N1 C9 C10 108.8(3) ?
N1 C9 C8 112.2(3) ?
C10 C9 C8 110.6(4) ?
N1 C9 H9 108.4 ?
C10 C9 H9 108.4 ?
C8 C9 H9 108.4 ?
F1' C10 F1 109.4(7) ?
F1' C10 C9 110.6(5) ?
F1 C10 C9 103.6(4) ?
F1' C10 H10A 111.0 ?
F1 C10 H10A 111.0 ?
C9 C10 H10A 111.0 ?
F1' C10 H10B 2.1 ?
F1 C10 H10B 111.0 ?
C9 C10 H10B 111.0 ?
H10A C10 H10B 109.0 ?
F1' C10 H10C 109.5 ?
F1 C10 H10C 7.0 ?
C9 C10 H10C 109.5 ?
H10A C10 H10C 105.0 ?
H10B C10 H10C 111.0 ?
F1' C10 H10D 109.5 ?
F1 C10 H10D 114.1 ?
C9 C10 H10D 109.5 ?
H10A C10 H10D 3.1 ?
H10B C10 H10D 107.5 ?
H10C C10 H10D 108.1 ?
O4 C12 N1 126.1(4) ?
O4 C12 C13 121.7(4) ?
N1 C12 C13 112.3(4) ?
C12 C13 Cl2 108.0(3) ?
C12 C13 Cl1 111.0(3) ?
Cl2 C13 Cl1 110.3(2) ?
C12 C13 H13 109.2 ?
Cl2 C13 H13 109.2 ?
Cl1 C13 H13 109.2 ?
C10 F1 H10C 13.7 ?
C12 N1 C9 118.8(4) ?
C8 O3 H3A 109.5 yes
O1 S1 O2 116.7(2) ?
O1 S1 C1 109.0(3) ?
O2 S1 C1 108.2(2) ?
O1 S1 C2 107.4(2) ?
O2 S1 C2 108.6(2) ?
C1 S1 C2 106.3(2) yes

loop_
_geom_bond_atom_site_label_1
_geom_bond_atom_site_label_2
_geom_bond_distance
_geom_bond_publ_flag
C1 S1 1.747(5) ?
C1 H1A 0.9600 ?
C1 H1B 0.9600 ?
C1 H1C 0.9600 ?
C2 C4 1.384(6) ?
C2 C3 1.385(6) ?
C2 S1 1.775(4) ?
C3 C5 1.387(5) ?
C3 H3 0.9300 ?
C4 C6 1.389(6) ?
C4 H4 0.9300 ?
C5 C7 1.385(6) ?
C5 H5 0.9300 ?
C6 C7 1.397(6) ?
C6 H6 0.9300 ?
C7 C8 1.519(6) ?
C8 O3 1.433(5) ?
C8 C9 1.524(5) ?
C8 H8 0.9800 ?
C9 N1 1.473(5) ?
C9 C10 1.524(6) ?
C9 H9 0.9800 ?
C10 F1' 1.404(8) yes
C10 F1 1.445(8) yes
C10 H10A 0.9700 ?
C10 H10B 0.9700 ?
C10 H10C 0.9700 ?
C10 H10D 0.9700 ?
C12 O4 1.203(6) ?
C12 N1 1.336(5) ?
C12 C13 1.537(5) ?
C13 Cl2 1.751(5) ?
C13 Cl1 1.755(5) ?
C13 H13 0.9800 ?
F1 H10C 0.4965 ?
O1 S1 1.431(4) ?
O2 S1 1.446(3) ?
O3 H3A 0.8200 ?

loop_
_geom_hbond_atom_site_label_D
_geom_hbond_atom_site_label_H
_geom_hbond_atom_site_label_A
_geom_hbond_site_symmetry_A
_geom_hbond_distance_DH
_geom_hbond_distance_HA
_geom_hbond_distance_DA
_geom_hbond_angle_DHA
O3 H3A O2 2_656 0.82 2.02 2.815(4) 164
C1 H1A O1 2_556 0.96 2.57 3.418(6) 148
C1 H1B O1 1_565 0.96 2.39 3.260(8) 151
C1 H1C F1 1_455 0.96 2.51 3.077(9) 118
C9 H9 O3 1_545 0.98 2.32 3.239(5) 156

loop_
_geom_torsion_atom_site_label_1
_geom_torsion_atom_site_label_2
_geom_torsion_atom_site_label_3
_geom_torsion_atom_site_label_4
_geom_torsion
_geom_torsion_publ_flag
C4 C2 C3 C5 -1.7(6) ?
S1 C2 C3 C5 174.8(3) ?
C3 C2 C4 C6 1.3(6) ?
S1 C2 C4 C6 -175.2(3) ?
C2 C3 C5 C7 0.1(6) ?
C2 C4 C6 C7 0.8(6) ?
C3 C5 C7 C6 1.9(6) ?
C3 C5 C7 C8 -174.9(4) ?
C4 C6 C7 C5 -2.3(6) ?
C4 C6 C7 C8 174.6(4) ?
C5 C7 C8 O3 -146.2(4) ?
C6 C7 C8 O3 37.0(5) yes
C5 C7 C8 C9 -23.1(6) ?
C6 C7 C8 C9 160.1(4) ?
O3 C8 C9 N1 64.5(4) ?
C7 C8 C9 N1 -59.9(5) ?
O3 C8 C9 C10 -57.2(5) ?
C7 C8 C9 C10 178.5(4) ?
N1 C9 C10 F1' 61.5(7) ?
C8 C9 C10 F1' -174.9(6) ?
N1 C9 C10 F1 178.6(5) ?
C8 C9 C10 F1 -57.8(7) ?
O4 C12 C13 Cl2 90.8(5) ?
N1 C12 C13 Cl2 -88.6(4) ?
O4 C12 C13 Cl1 -30.2(6) ?
N1 C12 C13 Cl1 150.4(3) ?
O4 C12 N1 C9 -8.8(7) ?
C13 C12 N1 C9 170.5(3) yes
C10 C9 N1 C12 -99.8(5) ?
C8 C9 N1 C12 137.6(4) ?
C4 C2 S1 O1 148.5(4) ?
C3 C2 S1 O1 -28.1(4) ?
C4 C2 S1 O2 21.3(4) ?
C3 C2 S1 O2 -155.2(3) ?
C4 C2 S1 C1 -94.9(4) ?
C3 C2 S1 C1 88.5(4) ?
